data_4349149
loop_
_publ_author_name
'Cai, Xiaochen'
'Majumdar, Subhojit'
'Fortman, George C.'
'Koppaka, Anjaneyulu'
'Serafim, Leonardo'
'Captain, Burjor'
'Temprado, Manuel'
'Hoff, Carl D.'

_publ_section_title
;
 Thermodynamic, Kinetic, Structural, and Computational Studies of the
 Ph<sub>3</sub>Sn-H, Ph<sub>3</sub>Sn-SnPh<sub>3</sub>, and
 Ph<sub>3</sub>Sn-Cr(CO)<sub>3</sub>C<sub>5</sub>Me<sub>5</sub> Bond
 Dissociation Enthalpies.
;
_journal_issue 20
_journal_name_full 'Inorganic chemistry'
_journal_page_first 10751
_journal_page_last 10766
_journal_paper_doi 10.1021/acs.inorgchem.6b01978
_journal_volume 55
_journal_year 2016
_chemical_formula_sum 'C31 H48 Cr O3 Sn'
_chemical_formula_weight 639.38
_space_group_IT_number 14
_space_group_name_Hall '-P 2ybc'
_space_group_name_H-M_alt 'P 1 21/c 1'
_symmetry_cell_setting monoclinic
_symmetry_space_group_name_H-M 'P 1 21/c 1'
_atom_sites_solution_hydrogens geom
_atom_sites_solution_primary direct
_atom_sites_solution_secondary difmap
_audit_creation_method SHELXL-97
_cell_angle_alpha 90.00
_cell_angle_beta 95.8140(10)
_cell_angle_gamma 90.00
_cell_formula_units_Z 4
_cell_length_a 18.1471(8)
_cell_length_b 17.7577(8)
_cell_length_c 9.7232(4)
_cell_measurement_reflns_used 7858
_cell_measurement_temperature 296(2)
_cell_measurement_theta_max 25.98
_cell_measurement_theta_min 2.29
_cell_volume 3117.2(2)
_computing_cell_refinement 'SAINT+  V7.46A (Bruker, 2007)'
_computing_data_collection 'APEX2 v2.2-0 (Bruker, 2007)'
_computing_data_reduction 'SAINT+  V7.46A (Bruker, 2007)'
_computing_molecular_graphics 'XSHELL v4.02 (Bruker, 2000)'
_computing_publication_material 'XCIF v6.12 (Bruker, 2001)'
_computing_structure_refinement 'SHELXL-97 (Sheldrick, 2008)'
_computing_structure_solution 'SHELXS-97 (Sheldrick, 2008)'
_diffrn_ambient_temperature 296(2)
_diffrn_measured_fraction_theta_full 0.999
_diffrn_measured_fraction_theta_max 0.999
_diffrn_measurement_device_type 'Bruker SMART APEX2 CCD diffractometer'
_diffrn_measurement_method 'omega scans'
_diffrn_radiation_monochromator graphite
_diffrn_radiation_source 'fine-focus sealed tube'
_diffrn_radiation_type MoK\a
_diffrn_radiation_wavelength 0.71073
_diffrn_reflns_av_R_equivalents 0.0403
_diffrn_reflns_av_sigmaI/netI 0.0378
_diffrn_reflns_limit_h_max 25
_diffrn_reflns_limit_h_min -24
_diffrn_reflns_limit_k_max 24
_diffrn_reflns_limit_k_min -24
_diffrn_reflns_limit_l_max 13
_diffrn_reflns_limit_l_min -13
_diffrn_reflns_number 34823
_diffrn_reflns_theta_full 29.50
_diffrn_reflns_theta_max 29.50
_diffrn_reflns_theta_min 1.13
_exptl_absorpt_coefficient_mu 1.177
_exptl_absorpt_correction_T_max 0.9768
_exptl_absorpt_correction_T_min 0.6377
_exptl_absorpt_correction_type multi-scan
_exptl_absorpt_process_details '(SADABS 2007/4 Bruker)'
_exptl_crystal_colour Yellow
_exptl_crystal_density_diffrn 1.362
_exptl_crystal_density_method 'not measured'
_exptl_crystal_description Needle
_exptl_crystal_F_000 1328
_exptl_crystal_size_max 0.42
_exptl_crystal_size_mid 0.08
_exptl_crystal_size_min 0.02
_refine_diff_density_max 1.621
_refine_diff_density_min -0.559
_refine_diff_density_rms 0.092
_refine_ls_extinction_method none
_refine_ls_goodness_of_fit_ref 1.062
_refine_ls_hydrogen_treatment constr
_refine_ls_matrix_type full
_refine_ls_number_parameters 330
_refine_ls_number_reflns 8681
_refine_ls_number_restraints 0
_refine_ls_restrained_S_all 1.062
_refine_ls_R_factor_all 0.0684
_refine_ls_R_factor_gt 0.0454
_refine_ls_shift/su_max 0.003
_refine_ls_shift/su_mean 0.000
_refine_ls_structure_factor_coef Fsqd
_refine_ls_weighting_details 'calc w=1/[\s^2^(Fo^2^)+(0.0577P)^2^+3.9205P] where P=(Fo^2^+2Fc^2^)/3'
_refine_ls_weighting_scheme calc
_refine_ls_wR_factor_gt 0.1177
_refine_ls_wR_factor_ref 0.1339
_reflns_number_gt 6250
_reflns_number_total 8681
_reflns_threshold_expression >2sigma(I)
_cod_data_source_file ic6b01978_si_001.cif
_cod_data_source_block p21c
_cod_depositor_comments
;
The following automatic conversions were performed:

data item '_exptl_absorpt_correction_type' value 'Multi-scan' was
changed to 'multi-scan' in accordance with the
/home/saulius/struct/COD-crude-data/automatic-downloads/DataCite-retrospective/ACS/depositions/lib/dictionaries/cif_core.dic
dictionary named 'cif_core.dic' version 2.4.2 last updated on
2011-04-26.

data item '_symmetry_cell_setting' value 'Monoclinic' was changed to
'monoclinic' in accordance with the
/home/saulius/struct/COD-crude-data/automatic-downloads/DataCite-retrospective/ACS/depositions/lib/dictionaries/cif_core.dic
dictionary named 'cif_core.dic' version 2.4.2 last updated on
2011-04-26.

Automatic conversion script
Id: cif_fix_values 6909 2019-04-08 15:41:33Z antanas 
;
_cod_original_sg_symbol_H-M P2(1)/c
_cod_database_code 4349149

loop_
_symmetry_equiv_pos_as_xyz
'x, y, z'
'-x, y+1/2, -z+1/2'
'-x, -y, -z'
'x, -y-1/2, z-1/2'

loop_
_atom_site_label
_atom_site_type_symbol
_atom_site_fract_x
_atom_site_fract_y
_atom_site_fract_z
_atom_site_U_iso_or_equiv
_atom_site_adp_type
_atom_site_occupancy
_atom_site_symmetry_multiplicity
_atom_site_calc_flag
_atom_site_refinement_flags
Sn1 Sn 0.273132(13) 0.502200(13) 0.21839(3) 0.03568(8) Uani 1 1 d .
Cr1 Cr 0.14806(3) 0.57363(3) 0.30839(6) 0.03362(13) Uani 1 1 d .
O1 O 0.14767(18) 0.41364(16) 0.4057(4) 0.0623(9) Uani 1 1 d .
O2 O 0.1567(2) 0.6190(2) 0.0131(3) 0.0665(9) Uani 1 1 d .
O3 O -0.0007(2) 0.5237(3) 0.1840(4) 0.0827(11) Uani 1 1 d .
C1 C 0.1521(2) 0.4736(2) 0.3631(4) 0.0436(9) Uani 1 1 d .
C2 C 0.1571(2) 0.5974(2) 0.1272(4) 0.0450(9) Uani 1 1 d .
C3 C 0.0568(2) 0.5429(3) 0.2308(5) 0.0521(10) Uani 1 1 d .
C4 C 0.2174(2) 0.6381(2) 0.4706(4) 0.0392(8) Uani 1 1 d .
C5 C 0.1874(2) 0.6879(2) 0.3668(4) 0.0417(8) Uani 1 1 d .
C6 C 0.1090(2) 0.6853(2) 0.3620(4) 0.0433(8) Uani 1 1 d .
C7 C 0.0905(2) 0.6332(2) 0.4645(4) 0.0434(8) Uani 1 1 d .
C8 C 0.1571(2) 0.6034(2) 0.5318(4) 0.0418(8) Uani 1 1 d .
C9 C 0.2977(2) 0.6324(3) 0.5263(5) 0.0568(11) Uani 1 1 d .
H9A H 0.3283 0.6411 0.4529 0.085 Uiso 1 1 calc R
H9B H 0.3075 0.5830 0.5641 0.085 Uiso 1 1 calc R
H9C H 0.3085 0.6694 0.5975 0.085 Uiso 1 1 calc R
C10 C 0.2306(3) 0.7416(2) 0.2877(5) 0.0615(12) Uani 1 1 d .
H10A H 0.2317 0.7902 0.3314 0.092 Uiso 1 1 calc R
H10B H 0.2075 0.7459 0.1947 0.092 Uiso 1 1 calc R
H10C H 0.2803 0.7233 0.2861 0.092 Uiso 1 1 calc R
C11 C 0.0563(3) 0.7349(3) 0.2750(6) 0.0686(13) Uani 1 1 d .
H11A H 0.0519 0.7824 0.3207 0.103 Uiso 1 1 calc R
H11B H 0.0086 0.7111 0.2615 0.103 Uiso 1 1 calc R
H11C H 0.0746 0.7430 0.1870 0.103 Uiso 1 1 calc R
C12 C 0.0140(3) 0.6172(3) 0.5042(5) 0.0669(14) Uani 1 1 d .
H12A H 0.0116 0.5662 0.5361 0.100 Uiso 1 1 calc R
H12B H -0.0216 0.6243 0.4253 0.100 Uiso 1 1 calc R
H12C H 0.0031 0.6510 0.5766 0.100 Uiso 1 1 calc R
C13 C 0.1632(3) 0.5537(3) 0.6569(4) 0.0647(13) Uani 1 1 d .
H13A H 0.1582 0.5837 0.7377 0.097 Uiso 1 1 calc R
H13B H 0.2105 0.5292 0.6660 0.097 Uiso 1 1 calc R
H13C H 0.1246 0.5165 0.6472 0.097 Uiso 1 1 calc R
C14 C 0.3550(2) 0.4570(2) 0.3811(4) 0.0463(9) Uani 1 1 d .
H14 H 0.3828 0.5002 0.4221 0.056 Uiso 1 1 calc R
C15 C 0.3245(3) 0.4156(3) 0.4979(5) 0.0602(12) Uani 1 1 d .
H15A H 0.2934 0.3745 0.4607 0.072 Uiso 1 1 calc R
H15B H 0.2939 0.4496 0.5457 0.072 Uiso 1 1 calc R
C16 C 0.3862(3) 0.3844(3) 0.6003(5) 0.0775(16) Uani 1 1 d .
H16A H 0.4130 0.4260 0.6468 0.093 Uiso 1 1 calc R
H16B H 0.3645 0.3549 0.6697 0.093 Uiso 1 1 calc R
C17 C 0.4398(3) 0.3359(3) 0.5307(6) 0.0792(16) Uani 1 1 d .
H17A H 0.4795 0.3196 0.5986 0.095 Uiso 1 1 calc R
H17B H 0.4143 0.2914 0.4926 0.095 Uiso 1 1 calc R
C18 C 0.4718(3) 0.3780(3) 0.4177(6) 0.0711(14) Uani 1 1 d .
H18A H 0.5040 0.3448 0.3715 0.085 Uiso 1 1 calc R
H18B H 0.5015 0.4196 0.4571 0.085 Uiso 1 1 calc R
C19 C 0.4104(3) 0.4083(3) 0.3121(5) 0.0608(12) Uani 1 1 d .
H19A H 0.4324 0.4380 0.2432 0.073 Uiso 1 1 calc R
H19B H 0.3844 0.3663 0.2653 0.073 Uiso 1 1 calc R
C20 C 0.3384(2) 0.5797(3) 0.0990(4) 0.0511(10) Uani 1 1 d .
H20 H 0.3048 0.6210 0.0683 0.061 Uiso 1 1 calc R
C21 C 0.4033(3) 0.6157(3) 0.1824(5) 0.0648(13) Uani 1 1 d .
H21A H 0.4363 0.5765 0.2213 0.078 Uiso 1 1 calc R
H21B H 0.3856 0.6434 0.2585 0.078 Uiso 1 1 calc R
C22 C 0.4468(3) 0.6694(3) 0.0977(6) 0.0778(16) Uani 1 1 d .
H22A H 0.4163 0.7128 0.0705 0.093 Uiso 1 1 calc R
H22B H 0.4904 0.6870 0.1544 0.093 Uiso 1 1 calc R
C23 C 0.4698(3) 0.6320(3) -0.0280(6) 0.0750(15) Uani 1 1 d .
H23A H 0.5058 0.5931 -0.0004 0.090 Uiso 1 1 calc R
H23B H 0.4936 0.6687 -0.0828 0.090 Uiso 1 1 calc R
C24 C 0.4056(3) 0.5975(4) -0.1152(6) 0.0830(17) Uani 1 1 d .
H24A H 0.4238 0.5701 -0.1911 0.100 Uiso 1 1 calc R
H24B H 0.3732 0.6372 -0.1541 0.100 Uiso 1 1 calc R
C25 C 0.3612(3) 0.5437(3) -0.0315(5) 0.0687(14) Uani 1 1 d .
H25A H 0.3172 0.5274 -0.0887 0.082 Uiso 1 1 calc R
H25B H 0.3909 0.4994 -0.0068 0.082 Uiso 1 1 calc R
C26 C 0.2412(3) 0.4083(2) 0.0770(4) 0.0498(10) Uani 1 1 d .
H26 H 0.2850 0.3973 0.0294 0.060 Uiso 1 1 calc R
C27 C 0.1820(3) 0.4298(3) -0.0338(6) 0.0754(16) Uani 1 1 d .
H27A H 0.1967 0.4752 -0.0794 0.091 Uiso 1 1 calc R
H27B H 0.1366 0.4406 0.0074 0.091 Uiso 1 1 calc R
C28 C 0.1672(4) 0.3657(3) -0.1429(6) 0.096(2) Uani 1 1 d .
H28A H 0.1272 0.3804 -0.2114 0.115 Uiso 1 1 calc R
H28B H 0.2112 0.3577 -0.1899 0.115 Uiso 1 1 calc R
C29 C 0.1474(4) 0.2952(3) -0.0754(7) 0.0903(19) Uani 1 1 d .
H29A H 0.1399 0.2555 -0.1439 0.108 Uiso 1 1 calc R
H29B H 0.1014 0.3021 -0.0341 0.108 Uiso 1 1 calc R
C30 C 0.2080(5) 0.2727(3) 0.0347(7) 0.106(2) Uani 1 1 d .
H30A H 0.2532 0.2628 -0.0076 0.127 Uiso 1 1 calc R
H30B H 0.1939 0.2269 0.0796 0.127 Uiso 1 1 calc R
C31 C 0.2220(4) 0.3361(3) 0.1434(6) 0.0876(19) Uani 1 1 d .
H31A H 0.1779 0.3433 0.1907 0.105 Uiso 1 1 calc R
H31B H 0.2621 0.3215 0.2117 0.105 Uiso 1 1 calc R

loop_
_atom_site_aniso_label
_atom_site_aniso_U_11
_atom_site_aniso_U_22
_atom_site_aniso_U_33
_atom_site_aniso_U_23
_atom_site_aniso_U_13
_atom_site_aniso_U_12
Sn1 0.03515(13) 0.03559(13) 0.03671(14) 0.00099(10) 0.00568(9) 0.00042(9)
Cr1 0.0356(3) 0.0329(3) 0.0327(3) 0.0001(2) 0.0052(2) -0.0001(2)
O1 0.0619(19) 0.0398(15) 0.089(2) 0.0142(15) 0.0279(18) -0.0011(13)
O2 0.082(2) 0.077(2) 0.0409(17) 0.0156(16) 0.0095(16) 0.0145(18)
O3 0.047(2) 0.115(3) 0.084(3) -0.021(2) -0.0043(19) -0.010(2)
C1 0.0383(19) 0.0401(18) 0.055(2) 0.0010(18) 0.0159(17) -0.0021(16)
C2 0.045(2) 0.048(2) 0.042(2) 0.0020(17) 0.0059(17) 0.0049(17)
C3 0.043(2) 0.057(2) 0.057(3) -0.007(2) 0.0066(19) 0.0027(19)
C4 0.043(2) 0.0378(18) 0.0367(18) -0.0038(15) 0.0058(15) -0.0018(15)
C5 0.049(2) 0.0336(17) 0.043(2) -0.0010(15) 0.0099(17) -0.0056(15)
C6 0.047(2) 0.0368(18) 0.047(2) -0.0033(16) 0.0050(17) 0.0044(16)
C7 0.048(2) 0.0392(18) 0.045(2) -0.0105(16) 0.0167(17) -0.0028(16)
C8 0.055(2) 0.0394(18) 0.0321(18) -0.0053(15) 0.0111(16) -0.0028(16)
C9 0.050(2) 0.062(3) 0.058(3) -0.020(2) -0.001(2) 0.003(2)
C10 0.073(3) 0.043(2) 0.072(3) 0.006(2) 0.026(3) -0.013(2)
C11 0.071(3) 0.053(3) 0.080(3) 0.004(2) -0.004(3) 0.019(2)
C12 0.054(3) 0.067(3) 0.085(4) -0.022(3) 0.032(3) -0.013(2)
C13 0.095(4) 0.060(3) 0.040(2) 0.009(2) 0.009(2) -0.009(3)
C14 0.040(2) 0.045(2) 0.053(2) 0.0036(18) 0.0011(17) 0.0049(16)
C15 0.055(3) 0.063(3) 0.061(3) 0.012(2) 0.001(2) 0.008(2)
C16 0.081(4) 0.096(4) 0.054(3) 0.021(3) -0.002(3) 0.015(3)
C17 0.078(4) 0.074(3) 0.082(4) 0.010(3) -0.012(3) 0.025(3)
C18 0.053(3) 0.071(3) 0.088(4) 0.004(3) 0.001(3) 0.018(2)
C19 0.049(2) 0.069(3) 0.064(3) 0.006(2) 0.007(2) 0.015(2)
C20 0.045(2) 0.057(2) 0.053(2) 0.007(2) 0.0135(18) -0.0042(19)
C21 0.070(3) 0.071(3) 0.055(3) -0.007(2) 0.016(2) -0.025(2)
C22 0.081(4) 0.072(3) 0.084(4) 0.000(3) 0.027(3) -0.029(3)
C23 0.066(3) 0.083(4) 0.081(4) 0.000(3) 0.031(3) -0.017(3)
C24 0.083(4) 0.112(5) 0.058(3) 0.007(3) 0.026(3) -0.031(3)
C25 0.069(3) 0.090(4) 0.050(3) -0.008(3) 0.020(2) -0.026(3)
C26 0.060(3) 0.041(2) 0.048(2) -0.0074(17) 0.0044(19) 0.0018(18)
C27 0.090(4) 0.055(3) 0.075(3) -0.013(3) -0.024(3) 0.005(3)
C28 0.134(6) 0.072(4) 0.074(4) -0.012(3) -0.028(4) -0.004(4)
C29 0.112(5) 0.060(3) 0.092(4) -0.013(3) -0.023(4) -0.018(3)
C30 0.170(7) 0.044(3) 0.098(5) -0.010(3) -0.013(5) -0.005(4)
C31 0.140(6) 0.051(3) 0.069(4) 0.000(3) -0.005(4) -0.010(3)

loop_
_atom_type_symbol
_atom_type_description
_atom_type_scat_dispersion_real
_atom_type_scat_dispersion_imag
_atom_type_scat_source
C C 0.0033 0.0016 'International Tables Vol C Tables 4.2.6.8 and 6.1.1.4'
H H 0.0000 0.0000 'International Tables Vol C Tables 4.2.6.8 and 6.1.1.4'
O O 0.0106 0.0060 'International Tables Vol C Tables 4.2.6.8 and 6.1.1.4'
Cr Cr 0.3209 0.6236 'International Tables Vol C Tables 4.2.6.8 and 6.1.1.4'
Sn Sn -0.6537 1.4246 'International Tables Vol C Tables 4.2.6.8 and 6.1.1.4'

loop_
_geom_angle_atom_site_label_1
_geom_angle_atom_site_label_2
_geom_angle_atom_site_label_3
_geom_angle
C26 Sn1 C14 106.70(16)
C26 Sn1 C20 105.31(17)
C14 Sn1 C20 104.13(16)
C26 Sn1 Cr1 111.45(12)
C14 Sn1 Cr1 116.51(11)
C20 Sn1 Cr1 111.89(12)
C3 Cr1 C2 80.68(19)
C3 Cr1 C1 80.84(19)
C2 Cr1 C1 119.42(18)
C3 Cr1 C6 93.84(18)
C2 Cr1 C6 94.76(17)
C1 Cr1 C6 143.61(16)
C3 Cr1 C7 87.42(17)
C2 Cr1 C7 130.32(17)
C1 Cr1 C7 105.71(16)
C6 Cr1 C7 37.90(14)
C3 Cr1 C5 129.46(18)
C2 Cr1 C5 88.72(17)
C1 Cr1 C5 143.60(17)
C6 Cr1 C5 37.71(14)
C7 Cr1 C5 62.85(14)
C3 Cr1 C8 116.56(18)
C2 Cr1 C8 151.34(17)
C1 Cr1 C8 87.17(17)
C6 Cr1 C8 62.97(15)
C7 Cr1 C8 37.36(15)
C5 Cr1 C8 62.62(14)
C3 Cr1 C4 149.93(17)
C2 Cr1 C4 117.52(16)
C1 Cr1 C4 106.56(17)
C6 Cr1 C4 62.59(14)
C7 Cr1 C4 62.51(14)
C5 Cr1 C4 37.04(14)
C8 Cr1 C4 37.57(14)
C3 Cr1 Sn1 117.47(14)
C2 Cr1 Sn1 69.63(12)
C1 Cr1 Sn1 69.37(12)
C6 Cr1 Sn1 140.68(11)
C7 Cr1 Sn1 152.29(11)
C5 Cr1 Sn1 104.13(10)
C8 Cr1 Sn1 115.35(11)
C4 Cr1 Sn1 92.06(10)
O1 C1 Cr1 171.9(3)
O2 C2 Cr1 172.1(4)
O3 C3 Cr1 179.0(4)
C5 C4 C8 108.1(3)
C5 C4 C9 126.1(4)
C8 C4 C9 124.9(4)
C5 C4 Cr1 70.5(2)
C8 C4 Cr1 71.0(2)
C9 C4 Cr1 132.5(3)
C4 C5 C6 108.5(3)
C4 C5 C10 125.7(4)
C6 C5 C10 125.4(4)
C4 C5 Cr1 72.5(2)
C6 C5 Cr1 70.4(2)
C10 C5 Cr1 128.8(3)
C5 C6 C7 107.7(3)
C5 C6 C11 125.5(4)
C7 C6 C11 126.5(4)
C5 C6 Cr1 71.9(2)
C7 C6 Cr1 71.5(2)
C11 C6 Cr1 127.0(3)
C8 C7 C6 108.4(3)
C8 C7 C12 125.2(4)
C6 C7 C12 126.2(4)
C8 C7 Cr1 72.4(2)
C6 C7 Cr1 70.6(2)
C12 C7 Cr1 126.9(3)
C7 C8 C4 107.4(3)
C7 C8 C13 125.7(4)
C4 C8 C13 126.4(4)
C7 C8 Cr1 70.3(2)
C4 C8 Cr1 71.4(2)
C13 C8 Cr1 130.2(3)
C15 C14 C19 111.3(4)
C15 C14 Sn1 116.4(3)
C19 C14 Sn1 108.4(3)
C14 C15 C16 111.6(4)
C17 C16 C15 112.2(4)
C18 C17 C16 111.1(4)
C17 C18 C19 110.9(4)
C14 C19 C18 111.7(4)
C21 C20 C25 111.5(4)
C21 C20 Sn1 114.4(3)
C25 C20 Sn1 112.4(3)
C20 C21 C22 113.2(4)
C23 C22 C21 111.5(4)
C22 C23 C24 112.3(5)
C23 C24 C25 112.0(4)
C20 C25 C24 112.5(5)
C31 C26 C27 110.5(4)
C31 C26 Sn1 116.0(3)
C27 C26 Sn1 112.4(3)
C26 C27 C28 111.4(4)
C29 C28 C27 110.5(5)
C28 C29 C30 110.3(5)
C29 C30 C31 110.5(5)
C26 C31 C30 111.0(5)

loop_
_geom_bond_atom_site_label_1
_geom_bond_atom_site_label_2
_geom_bond_distance
Sn1 C26 2.201(4)
Sn1 C14 2.209(4)
Sn1 C20 2.219(4)
Sn1 Cr1 2.8158(6)
Cr1 C3 1.833(4)
Cr1 C2 1.835(4)
Cr1 C1 1.853(4)
Cr1 C6 2.187(4)
Cr1 C7 2.199(4)
Cr1 C5 2.206(4)
Cr1 C8 2.226(4)
Cr1 C4 2.231(4)
O1 C1 1.149(5)
O2 C2 1.173(5)
O3 C3 1.147(5)
C4 C5 1.410(5)
C4 C8 1.435(5)
C4 C9 1.505(6)
C5 C6 1.420(5)
C5 C10 1.497(5)
C6 C7 1.424(5)
C6 C11 1.497(6)
C7 C8 1.417(6)
C7 C12 1.506(5)
C8 C13 1.498(6)
C14 C15 1.504(6)
C14 C19 1.530(6)
C15 C16 1.525(6)
C16 C17 1.511(8)
C17 C18 1.495(8)
C18 C19 1.535(7)
C20 C21 1.503(6)
C20 C25 1.516(6)
C21 C22 1.531(6)
C22 C23 1.488(7)
C23 C24 1.501(8)
C24 C25 1.535(7)
C26 C31 1.492(7)
C26 C27 1.492(6)
C27 C28 1.560(7)
C28 C29 1.475(8)
C29 C30 1.509(9)
C30 C31 1.548(7)
